data_7124797
loop_
_publ_author_name
'Kyri, A. W.'
'Schnakenburg, G.'
'Streubel, R.'

_publ_section_title
;
 A novel route to C-unsubstituted 1,2-oxaphosphetane and
 1,2-oxaphospholane complexes.
;
_journal_issue 55
_journal_name_full 'Chemical communications (Cambridge, England)'
_journal_page_first 8593
_journal_page_last 8595
_journal_paper_doi 10.1039/c6cc04667c
_journal_volume 52
_journal_year 2016
_chemical_formula_moiety 'C14 H24 I O6 P Si2 W'
_chemical_formula_sum 'C14 H24 I O6 P Si2 W'
_chemical_formula_weight 686.23
_chemical_name_systematic AKY-424
_space_group_crystal_system triclinic
_space_group_IT_number 2
_space_group_name_Hall '-P 1'
_space_group_name_H-M_alt 'P -1'
_atom_sites_solution_hydrogens geom
_atom_sites_solution_primary heavy
_atom_sites_solution_secondary difmap
_audit_creation_date 2014-11-05
_audit_creation_method
;
Olex2 1.2
(compiled 2014.07.22 svn.r2960 for OlexSys, GUI svn.r4862)
;
_audit_update_record
;
2016-03-24 deposited with the CCDC.
2016-06-10 downloaded from the CCDC.
;
_cell_angle_alpha 86.293(10)
_cell_angle_beta 81.810(10)
_cell_angle_gamma 65.584(9)
_cell_formula_units_Z 2
_cell_length_a 9.179(3)
_cell_length_b 10.433(4)
_cell_length_c 14.066(5)
_cell_measurement_reflns_used 5405
_cell_measurement_temperature 100
_cell_measurement_theta_max 29.55
_cell_measurement_theta_min 2.59
_cell_volume 1214.0(8)
_computing_molecular_graphics 'Olex2 (Dolomanov et al., 2009)'
_computing_publication_material 'Olex2 (Dolomanov et al., 2009)'
_computing_structure_refinement 'XL (Sheldrick, 2008)'
_computing_structure_solution 'XS (Sheldrick, 2008)'
_diffrn_ambient_temperature 100
_diffrn_detector_area_resol_mean 8
_diffrn_measured_fraction_theta_full 0.852
_diffrn_measured_fraction_theta_max 0.852
_diffrn_measurement_device_type 'Bruker APEX-II CCD'
_diffrn_measurement_method '\f and \w scans'
_diffrn_radiation_monochromator graphite
_diffrn_radiation_type MoK\a
_diffrn_radiation_wavelength 0.71073
_diffrn_reflns_av_R_equivalents 0.0751
_diffrn_reflns_av_unetI/netI 0.1060
_diffrn_reflns_limit_h_max 10
_diffrn_reflns_limit_h_min -10
_diffrn_reflns_limit_k_max 12
_diffrn_reflns_limit_k_min -12
_diffrn_reflns_limit_l_max 16
_diffrn_reflns_limit_l_min -16
_diffrn_reflns_number 8231
_diffrn_reflns_theta_full 25.25
_diffrn_reflns_theta_max 25.25
_diffrn_reflns_theta_min 1.46
_diffrn_source 'sealed tube'
_diffrn_standards_number 0
_exptl_absorpt_coefficient_mu 6.216
_exptl_absorpt_correction_T_max 0.7459
_exptl_absorpt_correction_T_min 0.3610
_exptl_absorpt_correction_type empirical
_exptl_absorpt_process_details
;
SADABS-2008/1 (Bruker,2008) was used for absorption correction.
wR2(int) was 0.1401 before and 0.0797 after correction.
The Ratio of minimum to maximum transmission is 0.4840.
The \l/2 correction factor is Not present.
;
_exptl_crystal_colour 'clear colourless'
_exptl_crystal_colour_lustre clear
_exptl_crystal_colour_primary colourless
_exptl_crystal_density_diffrn 1.877
_exptl_crystal_density_method 'not measured'
_exptl_crystal_description plate
_exptl_crystal_F_000 652
_exptl_crystal_size_max 0.11
_exptl_crystal_size_mid 0.1
_exptl_crystal_size_min 0.03
_refine_diff_density_max 5.694
_refine_diff_density_min -4.762
_refine_diff_density_rms 0.431
_refine_ls_extinction_method none
_refine_ls_goodness_of_fit_ref 1.231
_refine_ls_hydrogen_treatment mixed
_refine_ls_matrix_type full
_refine_ls_number_parameters 235
_refine_ls_number_reflns 3734
_refine_ls_number_restraints 51
_refine_ls_restrained_S_all 1.224
_refine_ls_R_factor_all 0.1918
_refine_ls_R_factor_gt 0.1405
_refine_ls_shift/su_max 0.000
_refine_ls_shift/su_mean 0.000
_refine_ls_structure_factor_coef Fsqd
_refine_ls_weighting_details 'calc w=1/[\s^2^(Fo^2^)+(0.0001P)^2^+196.1710P] where P=(Fo^2^+2Fc^2^)/3'
_refine_ls_weighting_scheme calc
_refine_ls_wR_factor_gt 0.3049
_refine_ls_wR_factor_ref 0.3359
_reflns_number_gt 2777
_reflns_number_total 3734
_reflns_threshold_expression >2sigma(I)
_cod_data_source_file c6cc04667c2.cif
_cod_data_source_block 3760f
_cod_original_cell_volume 1214.0(7)
_cod_database_code 7124797
_olex2_refinement_description
;
1. Fixed Uiso
 At 1.2 times of:
  All C(H) groups, All C(H,H) groups, All P(H) groups
 At 1.5 times of:
  All C(H,H,H) groups
2. Restrained distances
 O1-H
 2.4 with sigma of 0.01
 P-H
 1.43 with sigma of 0.01
3. Rigid bond restraints
 Si1, C4
 with sigma for 1-2 distances of 0.005 and sigma for 1-3 distances of 0.005
4. Uiso/Uaniso restraints and constraints
Uanis(C6) \\sim Ueq, Uanis(C9) \\sim Ueq, Uanis(C10) \\sim Ueq, Uanis(C11)
\\sim Ueq, Uanis(C12) \\sim Ueq, Uanis(C13) \\sim Ueq, Uanis(C14) \\sim Ueq:
with sigma of 0.007 and sigma for terminal atoms of 0.014
Uanis(O6) \\sim Ueq: with sigma of 0.008 and sigma for terminal atoms of 0.016
5.a Ternary CH refined with riding coordinates:
 C3(H3)
5.b Secondary CH2 refined with riding coordinates:
 C1(H1A,H1B), C2(H2A,H2B)
5.c Idealised Me refined as rotating group:
 C9(H9A,H9B,H9C), C4(H4A,H4B,H4C), C6(H6A,H6B,H6C), C8(H8A,H8B,H8C), C5(H5A,
 H5B,H5C), C7(H7A,H7B,H7C)
;
_olex2_submission_special_instructions 'No special instructions were received'

loop_
_space_group_symop_id
_space_group_symop_operation_xyz
1 'x, y, z'
2 '-x, -y, -z'

loop_
_atom_site_label
_atom_site_type_symbol
_atom_site_fract_x
_atom_site_fract_y
_atom_site_fract_z
_atom_site_U_iso_or_equiv
_atom_site_adp_type
_atom_site_occupancy
_atom_site_calc_flag
_atom_site_refinement_flags_posn
_atom_site_refinement_flags_adp
W W -0.02028(19) 0.26122(14) 0.16267(11) 0.0341(5) Uani 1 d . .
I I 0.4548(5) 0.2589(4) 0.4502(3) 0.0774(12) Uani 1 d . .
P P 0.0957(12) 0.0489(8) 0.2649(8) 0.040(2) Uani 1 d D .
H H -0.022(12) 0.05(4) 0.345(3) 0.048 Uiso 1 d DR .
Si2 Si 0.3715(12) -0.2219(9) 0.1670(8) 0.038(3) Uani 1 d . .
Si1 Si 0.0668(15) -0.2278(11) 0.3108(8) 0.049(3) Uani 1 d . U
O4 O 0.318(3) 0.292(2) 0.137(2) 0.053(8) Uani 1 d . .
O2 O -0.186(3) 0.545(2) 0.050(2) 0.050(8) Uani 1 d . .
O1 O 0.254(3) 0.022(2) 0.3165(19) 0.042(7) Uani 1 d D .
O5 O 0.106(3) 0.092(3) -0.036(2) 0.050(7) Uani 1 d . .
O3 O -0.160(4) 0.438(3) 0.3587(19) 0.065(10) Uani 1 d . .
O6 O -0.321(4) 0.197(3) 0.181(2) 0.069(9) Uani 1 d . U
C1 C 0.259(4) 0.133(3) 0.373(3) 0.034(9) Uani 1 d . .
H1A H 0.1973 0.2273 0.3465 0.041 Uiso 1 calc R .
H1B H 0.2134 0.1287 0.4408 0.041 Uiso 1 calc R .
C14 C -0.212(7) 0.218(5) 0.169(4) 0.065(13) Uani 1 d . U
C9 C 0.457(6) -0.098(4) 0.108(3) 0.055(11) Uani 1 d . U
H9A H 0.4589 -0.0353 0.1561 0.083 Uiso 1 calc GR .
H9B H 0.3904 -0.0423 0.0590 0.083 Uiso 1 calc GR .
H9C H 0.5674 -0.1520 0.0773 0.083 Uiso 1 calc GR .
C2 C 0.428(6) 0.105(5) 0.367(4) 0.070(15) Uani 1 d . .
H2A H 0.4717 0.1106 0.2987 0.084 Uiso 1 calc R .
H2B H 0.4887 0.0095 0.3912 0.084 Uiso 1 calc R .
C4 C -0.156(6) -0.145(5) 0.321(3) 0.063(12) Uani 1 d . U
H4A H -0.1897 -0.1351 0.2572 0.094 Uiso 1 calc GR .
H4B H -0.1954 -0.0512 0.3499 0.094 Uiso 1 calc GR .
H4C H -0.2000 -0.2031 0.3618 0.094 Uiso 1 calc GR .
C6 C 0.137(7) -0.415(5) 0.273(4) 0.074(14) Uani 1 d . U
H6A H 0.0511 -0.4478 0.2935 0.111 Uiso 1 calc GR .
H6B H 0.2329 -0.4745 0.3036 0.111 Uiso 1 calc GR .
H6C H 0.1637 -0.4220 0.2033 0.111 Uiso 1 calc GR .
C8 C 0.499(4) -0.310(4) 0.259(3) 0.047(11) Uani 1 d . .
H8A H 0.6044 -0.3756 0.2285 0.070 Uiso 1 calc GR .
H8B H 0.4486 -0.3625 0.3016 0.070 Uiso 1 calc GR .
H8C H 0.5122 -0.2403 0.2958 0.070 Uiso 1 calc GR .
C5 C 0.143(6) -0.247(5) 0.434(3) 0.060(13) Uani 1 d . .
H5A H 0.1113 -0.1530 0.4609 0.091 Uiso 1 calc GR .
H5B H 0.2614 -0.2958 0.4262 0.091 Uiso 1 calc GR .
H5C H 0.0967 -0.3007 0.4779 0.091 Uiso 1 calc GR .
C11 C -0.110(5) 0.370(4) 0.286(3) 0.042(9) Uani 1 d . U
C3 C 0.151(5) -0.125(3) 0.223(3) 0.035(9) Uani 1 d . .
H3 H 0.0880 -0.1097 0.1677 0.042 Uiso 1 calc R .
C10 C -0.124(4) 0.445(3) 0.085(2) 0.025(7) Uani 1 d . U
C7 C 0.372(5) -0.339(4) 0.071(3) 0.058(12) Uani 1 d . .
H7A H 0.2801 -0.2880 0.0352 0.088 Uiso 1 calc GR .
H7B H 0.3635 -0.4233 0.1004 0.088 Uiso 1 calc GR .
H7C H 0.4726 -0.3655 0.0269 0.088 Uiso 1 calc GR .
C13 C 0.064(5) 0.157(4) 0.038(3) 0.046(9) Uani 1 d . U
C12 C 0.189(5) 0.285(4) 0.154(3) 0.041(9) Uani 1 d . U

loop_
_atom_site_aniso_label
_atom_site_aniso_U_11
_atom_site_aniso_U_22
_atom_site_aniso_U_33
_atom_site_aniso_U_23
_atom_site_aniso_U_13
_atom_site_aniso_U_12
W 0.0268(8) 0.0241(7) 0.0435(9) 0.0120(5) -0.0117(6) -0.0019(5)
I 0.111(3) 0.075(2) 0.074(2) 0.0091(17) -0.037(2) -0.058(2)
P 0.039(6) 0.016(4) 0.059(7) 0.003(4) -0.020(5) 0.000(4)
Si2 0.021(5) 0.027(4) 0.052(7) 0.002(4) -0.008(4) 0.005(4)
Si1 0.053(7) 0.039(5) 0.049(7) 0.008(5) -0.007(6) -0.015(5)
O4 0.043(18) 0.031(13) 0.08(2) 0.015(12) -0.020(15) -0.004(12)
O2 0.037(16) 0.035(13) 0.063(18) 0.022(12) -0.019(13) 0.001(12)
O1 0.043(16) 0.015(10) 0.062(17) 0.004(10) -0.032(13) 0.000(10)
O5 0.042(17) 0.058(16) 0.050(18) -0.013(13) -0.006(14) -0.017(14)
O3 0.08(2) 0.041(14) 0.035(16) -0.018(12) -0.017(15) 0.023(15)
O6 0.056(14) 0.077(14) 0.074(15) 0.017(12) -0.003(12) -0.031(11)
C1 0.026(19) 0.029(16) 0.04(2) -0.009(14) -0.005(16) 0.001(14)
C14 0.067(14) 0.062(14) 0.066(14) 0.002(7) -0.007(7) -0.027(8)
C9 0.049(16) 0.052(14) 0.066(16) 0.002(11) 0.001(12) -0.026(11)
C2 0.08(4) 0.05(2) 0.06(3) -0.01(2) -0.01(3) 0.00(2)
C4 0.054(9) 0.08(3) 0.06(3) 0.02(2) -0.02(2) -0.03(2)
C6 0.077(19) 0.064(17) 0.086(19) 0.001(12) -0.004(13) -0.038(13)
C8 0.021(19) 0.05(2) 0.04(2) -0.012(17) 0.015(16) 0.008(17)
C5 0.06(3) 0.07(3) 0.04(3) 0.02(2) -0.02(2) -0.03(2)
C11 0.039(11) 0.041(10) 0.045(11) 0.009(7) -0.010(7) -0.015(7)
C3 0.05(2) 0.006(12) 0.04(2) -0.004(12) -0.016(18) -0.005(13)
C10 0.028(9) 0.025(8) 0.021(9) -0.003(6) -0.006(6) -0.009(6)
C7 0.03(2) 0.05(2) 0.09(4) 0.02(2) 0.00(2) -0.025(19)
C13 0.043(11) 0.045(11) 0.048(11) 0.008(7) -0.009(7) -0.016(7)
C12 0.041(11) 0.038(10) 0.043(11) 0.002(6) -0.007(7) -0.014(7)

loop_
_atom_type_symbol
_atom_type_description
_atom_type_scat_dispersion_real
_atom_type_scat_dispersion_imag
_atom_type_scat_source
C C 0.0033 0.0016 'International Tables Vol C Tables 4.2.6.8 and 6.1.1.4'
H H 0.0000 0.0000 'International Tables Vol C Tables 4.2.6.8 and 6.1.1.4'
I I -0.4742 1.8119 'International Tables Vol C Tables 4.2.6.8 and 6.1.1.4'
O O 0.0106 0.0060 'International Tables Vol C Tables 4.2.6.8 and 6.1.1.4'
P P 0.1023 0.0942 'International Tables Vol C Tables 4.2.6.8 and 6.1.1.4'
Si Si 0.0817 0.0704 'International Tables Vol C Tables 4.2.6.8 and 6.1.1.4'
W W -0.8490 6.8722 'International Tables Vol C Tables 4.2.6.8 and 6.1.1.4'

loop_
_geom_angle_atom_site_label_1
_geom_angle_atom_site_label_2
_geom_angle_atom_site_label_3
_geom_angle
C14 W P 87.0(14)
C14 W C11 90.8(19)
C14 W C10 92.8(16)
C14 W C13 88.3(19)
C14 W C12 174.5(17)
C11 W P 86.6(10)
C11 W C10 90.0(13)
C11 W C12 92.6(16)
C10 W P 176.5(9)
C13 W P 94.8(11)
C13 W C11 178.3(16)
C13 W C10 88.6(13)
C13 W C12 88.3(17)
C12 W P 88.9(10)
C12 W C10 91.5(14)
W P H 109(10)
O1 P W 120.0(10)
O1 P H 102.9(14)
O1 P C3 99.5(14)
C3 P W 122.5(12)
C3 P H 100(10)
C9 Si2 C3 112.3(17)
C9 Si2 C7 107(2)
C8 Si2 C9 105(2)
C8 Si2 C3 110.6(16)
C8 Si2 C7 115.4(18)
C7 Si2 C3 106.8(17)
C4 Si1 C6 108(3)
C4 Si1 C5 112(2)
C4 Si1 C3 109.1(19)
C6 Si1 C5 103(2)
C3 Si1 C6 112(2)
C3 Si1 C5 112.0(19)
C1 O1 P 120.8(18)
O1 C1 H1A 110.8
O1 C1 H1B 110.8
H1A C1 H1B 108.8
C2 C1 O1 105(3)
C2 C1 H1A 110.8
C2 C1 H1B 110.8
O6 C14 W 174(5)
Si2 C9 H9A 109.5
Si2 C9 H9B 109.5
Si2 C9 H9C 109.5
H9A C9 H9B 109.5
H9A C9 H9C 109.5
H9B C9 H9C 109.5
I C2 H2A 109.8
I C2 H2B 109.8
C1 C2 I 109(3)
C1 C2 H2A 109.8
C1 C2 H2B 109.8
H2A C2 H2B 108.3
Si1 C4 H4A 109.5
Si1 C4 H4B 109.5
Si1 C4 H4C 109.5
H4A C4 H4B 109.5
H4A C4 H4C 109.5
H4B C4 H4C 109.5
Si1 C6 H6A 109.5
Si1 C6 H6B 109.5
Si1 C6 H6C 109.5
H6A C6 H6B 109.5
H6A C6 H6C 109.5
H6B C6 H6C 109.5
Si2 C8 H8A 109.5
Si2 C8 H8B 109.5
Si2 C8 H8C 109.5
H8A C8 H8B 109.5
H8A C8 H8C 109.5
H8B C8 H8C 109.5
Si1 C5 H5A 109.5
Si1 C5 H5B 109.5
Si1 C5 H5C 109.5
H5A C5 H5B 109.5
H5A C5 H5C 109.5
H5B C5 H5C 109.5
O3 C11 W 177(4)
P C3 Si2 116(2)
P C3 Si1 111.8(19)
P C3 H3 103.6
Si2 C3 H3 103.6
Si1 C3 Si2 116.6(15)
Si1 C3 H3 103.6
O2 C10 W 175(3)
Si2 C7 H7A 109.5
Si2 C7 H7B 109.5
Si2 C7 H7C 109.5
H7A C7 H7B 109.5
H7A C7 H7C 109.5
H7B C7 H7C 109.5
O5 C13 W 176(4)
O4 C12 W 171(3)

loop_
_geom_bond_atom_site_label_1
_geom_bond_atom_site_label_2
_geom_bond_distance
W P 2.486(8)
W C14 1.98(6)
W C11 2.01(4)
W C10 2.07(3)
W C13 2.00(4)
W C12 2.02(5)
I C2 2.16(5)
P H 1.430(10)
P O1 1.63(2)
P C3 1.79(3)
Si2 C9 1.87(4)
Si2 C8 1.81(4)
Si2 C3 1.93(4)
Si2 C7 1.88(5)
Si1 C4 1.85(5)
Si1 C6 1.88(5)
Si1 C5 1.93(4)
Si1 C3 1.87(4)
O4 C12 1.20(5)
O2 C10 1.09(3)
O1 C1 1.46(4)
O5 C13 1.21(5)
O3 C11 1.21(4)
O6 C14 1.10(6)
C1 H1A 0.9900
C1 H1B 0.9900
C1 C2 1.44(6)
C9 H9A 0.9800
C9 H9B 0.9800
C9 H9C 0.9800
C2 H2A 0.9900
C2 H2B 0.9900
C4 H4A 0.9800
C4 H4B 0.9800
C4 H4C 0.9800
C6 H6A 0.9800
C6 H6B 0.9800
C6 H6C 0.9800
C8 H8A 0.9800
C8 H8B 0.9800
C8 H8C 0.9800
C5 H5A 0.9800
C5 H5B 0.9800
C5 H5C 0.9800
C3 H3 1.0000
C7 H7A 0.9800
C7 H7B 0.9800
C7 H7C 0.9800

loop_
_geom_torsion_atom_site_label_1
_geom_torsion_atom_site_label_2
_geom_torsion_atom_site_label_3
_geom_torsion_atom_site_label_4
_geom_torsion
W P O1 C1 51(3)
W P C3 Si2 92.5(18)
W P C3 Si1 -130.9(13)
P W C14 O6 64(42)
P W C11 O3 108(67)
P W C10 O2 -25(47)
P W C13 O5 90(46)
P W C12 O4 105(19)
P O1 C1 C2 -152(3)
O1 P C3 Si2 -43(2)
O1 P C3 Si1 94(2)
O1 C1 C2 I -179(2)
C14 W P O1 -166.4(19)
C14 W P C3 67(2)
C14 W C11 O3 -165(67)
C14 W C10 O2 62(33)
C14 W C13 O5 3(46)
C14 W C12 O4 63(30)
C9 Si2 C3 P -30(3)
C9 Si2 C3 Si1 -165(2)
C4 Si1 C3 P 64(3)
C4 Si1 C3 Si2 -159(2)
C6 Si1 C3 P -175(2)
C6 Si1 C3 Si2 -39(3)
C8 Si2 C3 P 86(2)
C8 Si2 C3 Si1 -48(3)
C5 Si1 C3 P -60(3)
C5 Si1 C3 Si2 76(2)
C11 W P O1 -75.4(17)
C11 W P C3 158(2)
C11 W C14 O6 -23(42)
C11 W C10 O2 -29(33)
C11 W C13 O5 -56(87)
C11 W C12 O4 -169(19)
C3 P O1 C1 -172(3)
C10 W P O1 -80(17)
C10 W P C3 154(16)
C10 W C14 O6 -113(42)
C10 W C11 O3 -72(67)
C10 W C13 O5 -90(46)
C10 W C12 O4 -79(19)
C7 Si2 C3 P -147(2)
C7 Si2 C3 Si1 78(2)
C13 W P O1 105.5(18)
C13 W P C3 -21(2)
C13 W C14 O6 159(42)
C13 W C11 O3 -106(87)
C13 W C10 O2 150(33)
C13 W C12 O4 10(19)
C12 W P O1 17.3(16)
C12 W P C3 -109(2)
C12 W C14 O6 106(43)
C12 W C11 O3 19(67)
C12 W C10 O2 -122(33)
C12 W C13 O5 179(100)
